data_4112547
loop_
_publ_author_name
'Kuangbiao Ma'
'Warren E. Piers'
'Yuan Gao'
'Masood Parvez'

_publ_section_title
;
 Isolation and Characterization of a Monomeric Cationic Titanium Hydride
;
_journal_name_full 'Journal of the American Chemical Society'
_journal_page_first 5668
_journal_page_last 5669
_journal_paper_doi 10.1021/ja048952i
_journal_volume 126
_journal_year 2004
_chemical_formula_sum 'C50 H50 B Br F20 N O P Ti'
_chemical_formula_weight 1230.50
_chemical_name_systematic
;
 ?
;
_space_group_IT_number 4
_symmetry_cell_setting monoclinic
_symmetry_space_group_name_Hall 'P 2yb'
_symmetry_space_group_name_H-M 'P 1 21 1'
_atom_sites_solution_hydrogens geom
_atom_sites_solution_primary direct
_atom_sites_solution_secondary difmap
_audit_creation_method SHELXL-97
_cell_angle_alpha 90.00
_cell_angle_beta 92.820(11)
_cell_angle_gamma 90.00
_cell_formula_units_Z 2
_cell_length_a 10.597(3)
_cell_length_b 16.036(4)
_cell_length_c 15.346(5)
_cell_measurement_reflns_used 8994
_cell_measurement_temperature 173(2)
_cell_measurement_theta_max 25.1
_cell_measurement_theta_min 3.0
_cell_volume 2604.6(13)
_computing_cell_refinement 'HKL DENZO (Otwinowski & Minor, 1997)'
_computing_data_collection 'COLLECT (Hooft, 1998)'
_computing_data_reduction 'SCALEPACK (Otwinowski & Minor, 1997)'
_computing_molecular_graphics 'ORTEPII (Johnson, 1976)'
_computing_publication_material 'SHELXL-97 (Sheldrick, 1997)'
_computing_structure_refinement 'SHELXL-97 (Sheldrick, 1997)'
_computing_structure_solution 'SAPI91 (Fan, 1991)'
_diffrn_ambient_temperature 173(2)
_diffrn_measured_fraction_theta_full 0.992
_diffrn_measured_fraction_theta_max 0.992
_diffrn_measurement_device_type 'Nonius KappaCCD'
_diffrn_measurement_method ' \w and \f '
_diffrn_radiation_monochromator graphite
_diffrn_radiation_source 'fine-focus sealed tube'
_diffrn_radiation_type MoK\a
_diffrn_radiation_wavelength 0.71073
_diffrn_reflns_av_R_equivalents 0.0343
_diffrn_reflns_av_sigmaI/netI 0.0551
_diffrn_reflns_limit_h_max 12
_diffrn_reflns_limit_h_min -12
_diffrn_reflns_limit_k_max 17
_diffrn_reflns_limit_k_min -18
_diffrn_reflns_limit_l_max 18
_diffrn_reflns_limit_l_min -18
_diffrn_reflns_number 8994
_diffrn_reflns_theta_full 25.08
_diffrn_reflns_theta_max 25.08
_diffrn_reflns_theta_min 2.95
_exptl_absorpt_coefficient_mu 1.072
_exptl_absorpt_correction_T_max 0.9385
_exptl_absorpt_correction_T_min 0.8304
_exptl_absorpt_correction_type none
_exptl_absorpt_process_details 'SORTAV: (Blessing, 1997)'
_exptl_crystal_colour orange
_exptl_crystal_density_diffrn 1.569
_exptl_crystal_description plate
_exptl_crystal_F_000 1244
_exptl_crystal_size_max 0.18
_exptl_crystal_size_mid 0.12
_exptl_crystal_size_min 0.06
_refine_diff_density_max 0.349
_refine_diff_density_min -0.918
_refine_diff_density_rms 0.070
_refine_ls_abs_structure_details 'Flack H D (1983), Acta Cryst. A39, 876-881'
_refine_ls_abs_structure_Flack 0.086(9)
_refine_ls_extinction_method none
_refine_ls_goodness_of_fit_ref 1.084
_refine_ls_hydrogen_treatment mixed
_refine_ls_matrix_type full
_refine_ls_number_parameters 685
_refine_ls_number_reflns 4772
_refine_ls_number_restraints 1
_refine_ls_restrained_S_all 1.084
_refine_ls_R_factor_all 0.0520
_refine_ls_R_factor_gt 0.0381
_refine_ls_shift/su_max 0.000
_refine_ls_shift/su_mean 0.000
_refine_ls_structure_factor_coef Fsqd
_refine_ls_weighting_details 'calc w=1/[\s^2^(Fo^2^)+(0.0480P)^2^+1.0700P] where P=(Fo^2^+2Fc^2^)/3'
_refine_ls_weighting_scheme calc
_refine_ls_wR_factor_gt 0.0926
_refine_ls_wR_factor_ref 0.0989
_reflns_number_gt 4055
_reflns_number_total 4772
_reflns_threshold_expression >2sigma(I)
_cod_data_source_file ja048952isi20040329_054043.cif
_cod_data_source_block ma4
_cod_database_code 4112547

loop_
_symmetry_equiv_pos_as_xyz
'x, y, z'
'-x, y+1/2, -z'

loop_
_atom_site_label
_atom_site_type_symbol
_atom_site_fract_x
_atom_site_fract_y
_atom_site_fract_z
_atom_site_U_iso_or_equiv
_atom_site_adp_type
_atom_site_occupancy
_atom_site_symmetry_multiplicity
_atom_site_calc_flag
_atom_site_refinement_flags
Br1 Br 0.50484(6) 0.72580(4) 0.12261(4) 0.04046(18) Uani 1 1 d .
Ti1 Ti 0.64600(10) 0.62342(6) 0.19286(6) 0.0257(2) Uani 1 1 d .
P1 P 0.52265(15) 0.62618(10) 0.39205(9) 0.0283(3) Uani 1 1 d .
F1 F 0.6800(3) 0.28969(19) 0.2843(2) 0.0337(8) Uani 1 1 d .
F2 F 0.4330(3) 0.2933(2) 0.2957(2) 0.0408(8) Uani 1 1 d .
F3 F 0.2846(3) 0.1675(3) 0.2328(2) 0.0470(9) Uani 1 1 d .
F4 F 0.3932(3) 0.0341(2) 0.1539(2) 0.0447(9) Uani 1 1 d .
F5 F 0.6432(3) 0.0266(2) 0.1440(2) 0.0368(8) Uani 1 1 d .
F6 F 0.8210(3) 0.1696(2) 0.3855(2) 0.0352(8) Uani 1 1 d .
F7 F 0.9686(4) 0.2640(3) 0.4896(2) 0.0546(11) Uani 1 1 d .
F8 F 1.1491(4) 0.3638(3) 0.4220(3) 0.0601(12) Uani 1 1 d .
F9 F 1.1775(3) 0.3636(2) 0.2463(2) 0.0431(9) Uani 1 1 d .
F10 F 1.0366(3) 0.2688(2) 0.1415(2) 0.0357(8) Uani 1 1 d .
F11 F 0.7836(3) 0.2992(2) 0.1075(2) 0.0369(8) Uani 1 1 d .
F12 F 0.7984(4) 0.3295(2) -0.0621(2) 0.0503(10) Uani 1 1 d .
F13 F 0.8520(4) 0.2038(3) -0.1734(2) 0.0518(11) Uani 1 1 d .
F14 F 0.8822(3) 0.0451(2) -0.1104(2) 0.0442(9) Uani 1 1 d .
F15 F 0.8771(3) 0.0145(2) 0.0586(2) 0.0369(8) Uani 1 1 d .
F16 F 0.7191(3) 0.0163(2) 0.3255(2) 0.0344(8) Uani 1 1 d .
F17 F 0.8475(4) -0.1057(2) 0.4013(2) 0.0468(10) Uani 1 1 d .
F18 F 1.0914(4) -0.1374(3) 0.3631(3) 0.0615(12) Uani 1 1 d .
F19 F 1.2019(4) -0.0420(2) 0.2415(3) 0.0566(11) Uani 1 1 d .
F20 F 1.0759(3) 0.0836(2) 0.1636(2) 0.0337(8) Uani 1 1 d .
O1 O 0.5539(4) 0.5222(2) 0.1331(2) 0.0298(9) Uani 1 1 d .
N1 N 0.5973(4) 0.6181(3) 0.3021(3) 0.0284(10) Uani 1 1 d .
C1 C 0.8586(5) 0.6545(4) 0.2289(4) 0.0322(14) Uani 1 1 d .
C2 C 0.8211(6) 0.7105(4) 0.1600(4) 0.0354(15) Uani 1 1 d .
C3 C 0.7957(6) 0.6628(4) 0.0815(4) 0.0329(14) Uani 1 1 d .
C4 C 0.8164(5) 0.5780(4) 0.1022(4) 0.0295(13) Uani 1 1 d .
C5 C 0.8539(5) 0.5720(4) 0.1942(4) 0.0316(13) Uani 1 1 d .
C6 C 0.9121(7) 0.6798(5) 0.3164(4) 0.0477(18) Uani 1 1 d .
H6A H 0.9298 0.6300 0.3519 0.072 Uiso 1 1 calc R
H6B H 0.8511 0.7151 0.3451 0.072 Uiso 1 1 calc R
H6C H 0.9906 0.7110 0.3098 0.072 Uiso 1 1 calc R
C7 C 0.8200(7) 0.8043(4) 0.1661(5) 0.0500(18) Uani 1 1 d .
H7A H 0.7908 0.8279 0.1097 0.075 Uiso 1 1 calc R
H7B H 0.9055 0.8244 0.1815 0.075 Uiso 1 1 calc R
H7C H 0.7629 0.8216 0.2111 0.075 Uiso 1 1 calc R
C8 C 0.7638(7) 0.6972(5) -0.0083(4) 0.0486(18) Uani 1 1 d .
H8A H 0.7546 0.7579 -0.0050 0.073 Uiso 1 1 calc R
H8B H 0.6843 0.6726 -0.0314 0.073 Uiso 1 1 calc R
H8C H 0.8316 0.6834 -0.0471 0.073 Uiso 1 1 calc R
C9 C 0.8145(6) 0.5070(4) 0.0378(4) 0.0387(15) Uani 1 1 d .
H9A H 0.8315 0.4545 0.0689 0.058 Uiso 1 1 calc R
H9B H 0.8794 0.5162 -0.0045 0.058 Uiso 1 1 calc R
H9C H 0.7312 0.5041 0.0071 0.058 Uiso 1 1 calc R
C10 C 0.8971(7) 0.4945(4) 0.2413(5) 0.0453(17) Uani 1 1 d .
H10A H 0.9166 0.5075 0.3029 0.068 Uiso 1 1 calc R
H10B H 0.9730 0.4728 0.2151 0.068 Uiso 1 1 calc R
H10C H 0.8301 0.4524 0.2367 0.068 Uiso 1 1 calc R
C11 C 0.4723(6) 0.7384(4) 0.4050(4) 0.0398(15) Uani 1 1 d .
C12 C 0.3616(7) 0.7591(4) 0.3404(5) 0.0469(17) Uani 1 1 d .
H12A H 0.3856 0.7468 0.2809 0.070 Uiso 1 1 calc R
H12B H 0.3406 0.8184 0.3450 0.070 Uiso 1 1 calc R
H12C H 0.2880 0.7255 0.3541 0.070 Uiso 1 1 calc R
C13 C 0.4316(7) 0.7588(4) 0.4976(5) 0.0504(19) Uani 1 1 d .
H13A H 0.5010 0.7458 0.5401 0.076 Uiso 1 1 calc R
H13B H 0.3574 0.7254 0.5105 0.076 Uiso 1 1 calc R
H13C H 0.4107 0.8182 0.5013 0.076 Uiso 1 1 calc R
C14 C 0.5832(7) 0.7953(4) 0.3827(5) 0.0496(18) Uani 1 1 d .
H14A H 0.6558 0.7838 0.4229 0.074 Uiso 1 1 calc R
H14B H 0.5580 0.8538 0.3884 0.074 Uiso 1 1 calc R
H14C H 0.6063 0.7846 0.3227 0.074 Uiso 1 1 calc R
C15 C 0.6301(6) 0.5914(4) 0.4873(4) 0.0434(16) Uani 1 1 d .
C16 C 0.7079(7) 0.5171(5) 0.4581(5) 0.0507(18) Uani 1 1 d .
H16A H 0.7534 0.5326 0.4064 0.076 Uiso 1 1 calc R
H16B H 0.6515 0.4701 0.4439 0.076 Uiso 1 1 calc R
H16C H 0.7687 0.5010 0.5053 0.076 Uiso 1 1 calc R
C17 C 0.5584(7) 0.5669(5) 0.5689(4) 0.0534(19) Uani 1 1 d .
H17A H 0.4976 0.5226 0.5536 0.080 Uiso 1 1 calc R
H17B H 0.5134 0.6156 0.5902 0.080 Uiso 1 1 calc R
H17C H 0.6187 0.5469 0.6147 0.080 Uiso 1 1 calc R
C18 C 0.7252(7) 0.6612(5) 0.5139(5) 0.0539(19) Uani 1 1 d .
H18A H 0.7727 0.6771 0.4632 0.081 Uiso 1 1 calc R
H18B H 0.7838 0.6409 0.5605 0.081 Uiso 1 1 calc R
H18C H 0.6792 0.7098 0.5346 0.081 Uiso 1 1 calc R
C19 C 0.3816(5) 0.5558(4) 0.3815(4) 0.0313(13) Uani 1 1 d .
C20 C 0.3193(6) 0.5651(4) 0.2891(4) 0.0392(15) Uani 1 1 d .
H20A H 0.2925 0.6231 0.2798 0.059 Uiso 1 1 calc R
H20B H 0.2456 0.5283 0.2829 0.059 Uiso 1 1 calc R
H20C H 0.3803 0.5499 0.2458 0.059 Uiso 1 1 calc R
C21 C 0.4219(7) 0.4644(4) 0.3925(4) 0.0402(16) Uani 1 1 d .
H21A H 0.4617 0.4562 0.4508 0.060 Uiso 1 1 calc R
H21B H 0.4822 0.4502 0.3484 0.060 Uiso 1 1 calc R
H21C H 0.3474 0.4283 0.3852 0.060 Uiso 1 1 calc R
C22 C 0.2798(6) 0.5747(4) 0.4473(4) 0.0412(16) Uani 1 1 d .
H22A H 0.2533 0.6331 0.4414 0.062 Uiso 1 1 calc R
H22B H 0.3147 0.5649 0.5067 0.062 Uiso 1 1 calc R
H22C H 0.2067 0.5382 0.4355 0.062 Uiso 1 1 calc R
C23 C 0.5634(7) 0.4360(4) 0.1633(4) 0.0362(15) Uani 1 1 d .
H23A H 0.5442 0.4320 0.2257 0.043 Uiso 1 1 calc R
H23B H 0.6494 0.4138 0.1560 0.043 Uiso 1 1 calc R
C24 C 0.4683(10) 0.3887(5) 0.1079(5) 0.073(3) Uani 1 1 d .
H24A H 0.4990 0.3316 0.0969 0.087 Uiso 1 1 calc R
H24B H 0.3874 0.3849 0.1373 0.087 Uiso 1 1 calc R
C25 C 0.4509(11) 0.4342(5) 0.0264(6) 0.083(3) Uani 1 1 d .
H25A H 0.3636 0.4274 0.0014 0.100 Uiso 1 1 calc R
H25B H 0.5107 0.4144 -0.0166 0.100 Uiso 1 1 calc R
C26 C 0.4769(7) 0.5251(4) 0.0506(4) 0.0433(16) Uani 1 1 d .
H26A H 0.5235 0.5532 0.0046 0.052 Uiso 1 1 calc R
H26B H 0.3969 0.5554 0.0584 0.052 Uiso 1 1 calc R
C27 C 0.6775(5) 0.1557(4) 0.2151(3) 0.0261(12) Uani 1 1 d .
C28 C 0.6156(5) 0.2221(4) 0.2512(3) 0.0272(12) Uani 1 1 d .
C29 C 0.4860(5) 0.2273(4) 0.2577(3) 0.0288(12) Uani 1 1 d .
C30 C 0.4102(5) 0.1645(4) 0.2252(4) 0.0324(14) Uani 1 1 d .
C31 C 0.4656(5) 0.0967(4) 0.1866(4) 0.0303(13) Uani 1 1 d .
C32 C 0.5943(5) 0.0951(4) 0.1821(4) 0.0284(13) Uani 1 1 d .
C33 C 0.9173(5) 0.2146(3) 0.2570(3) 0.0243(12) Uani 1 1 d .
C34 C 0.9081(5) 0.2176(4) 0.3468(3) 0.0270(12) Uani 1 1 d .
C35 C 0.9831(6) 0.2662(4) 0.4036(4) 0.0347(14) Uani 1 1 d .
C36 C 1.0739(6) 0.3166(4) 0.3688(4) 0.0391(16) Uani 1 1 d .
C37 C 1.0887(5) 0.3158(4) 0.2808(4) 0.0308(13) Uani 1 1 d .
C38 C 1.0115(5) 0.2653(4) 0.2275(4) 0.0272(12) Uani 1 1 d .
C39 C 0.8372(5) 0.1572(4) 0.0946(4) 0.0286(13) Uani 1 1 d .
C40 C 0.8133(5) 0.2344(4) 0.0564(3) 0.0300(13) Uani 1 1 d .
C41 C 0.8191(6) 0.2516(4) -0.0308(4) 0.0360(15) Uani 1 1 d .
C42 C 0.8460(6) 0.1882(4) -0.0870(4) 0.0360(15) Uani 1 1 d .
C43 C 0.8625(6) 0.1093(4) -0.0549(4) 0.0357(15) Uani 1 1 d .
C44 C 0.8594(5) 0.0951(4) 0.0338(4) 0.0286(13) Uani 1 1 d .
C45 C 0.8894(5) 0.0575(4) 0.2388(4) 0.0267(12) Uani 1 1 d .
C46 C 0.8387(6) 0.0056(4) 0.3010(4) 0.0284(13) Uani 1 1 d .
C47 C 0.9040(6) -0.0586(4) 0.3424(4) 0.0357(14) Uani 1 1 d .
C48 C 1.0267(6) -0.0748(4) 0.3230(4) 0.0396(15) Uani 1 1 d .
C49 C 1.0825(6) -0.0266(4) 0.2612(4) 0.0364(14) Uani 1 1 d .
C50 C 1.0137(5) 0.0374(4) 0.2225(4) 0.0305(13) Uani 1 1 d .
B1 B 0.8291(6) 0.1459(4) 0.1998(4) 0.0272(14) Uani 1 1 d .

loop_
_atom_site_aniso_label
_atom_site_aniso_U_11
_atom_site_aniso_U_22
_atom_site_aniso_U_33
_atom_site_aniso_U_23
_atom_site_aniso_U_13
_atom_site_aniso_U_12
Br1 0.0395(4) 0.0384(3) 0.0437(4) 0.0085(3) 0.0033(3) 0.0080(3)
Ti1 0.0255(6) 0.0275(5) 0.0243(5) -0.0003(4) 0.0033(4) -0.0004(4)
P1 0.0304(8) 0.0300(7) 0.0249(8) -0.0046(6) 0.0058(6) -0.0050(7)
F1 0.0290(18) 0.0272(17) 0.045(2) -0.0055(14) 0.0029(15) 0.0001(14)
F2 0.034(2) 0.044(2) 0.045(2) -0.0019(16) 0.0064(16) 0.0122(16)
F3 0.0198(19) 0.066(3) 0.055(2) -0.0057(19) 0.0024(16) 0.0015(17)
F4 0.0307(19) 0.059(2) 0.045(2) -0.0137(18) 0.0017(16) -0.0183(18)
F5 0.0333(19) 0.0390(19) 0.038(2) -0.0138(15) 0.0040(15) -0.0061(15)
F6 0.037(2) 0.043(2) 0.0268(18) -0.0025(15) 0.0086(15) -0.0102(16)
F7 0.067(3) 0.070(3) 0.027(2) -0.0107(18) 0.0037(19) -0.022(2)
F8 0.059(3) 0.073(3) 0.047(2) -0.015(2) -0.005(2) -0.036(2)
F9 0.032(2) 0.045(2) 0.053(2) 0.0024(17) 0.0033(17) -0.0166(17)
F10 0.0332(19) 0.046(2) 0.0289(18) 0.0002(15) 0.0107(15) -0.0085(16)
F11 0.045(2) 0.0336(19) 0.032(2) -0.0022(14) 0.0010(16) 0.0058(16)
F12 0.067(3) 0.048(2) 0.035(2) 0.0145(17) -0.0009(19) -0.001(2)
F13 0.056(3) 0.079(3) 0.0209(19) -0.0029(17) 0.0042(17) -0.006(2)
F14 0.041(2) 0.061(2) 0.0314(19) -0.0199(17) 0.0038(16) -0.0001(18)
F15 0.039(2) 0.036(2) 0.036(2) -0.0094(15) 0.0040(16) 0.0002(16)
F16 0.0253(18) 0.0412(19) 0.037(2) 0.0037(15) 0.0098(15) -0.0027(15)
F17 0.043(2) 0.050(2) 0.048(2) 0.0223(18) 0.0096(18) -0.0053(18)
F18 0.049(2) 0.053(3) 0.083(3) 0.038(2) 0.006(2) 0.012(2)
F19 0.032(2) 0.053(2) 0.087(3) 0.021(2) 0.018(2) 0.0079(18)
F20 0.0265(18) 0.0377(18) 0.038(2) 0.0041(15) 0.0103(15) -0.0021(15)
O1 0.036(2) 0.030(2) 0.024(2) 0.0014(16) 0.0006(17) -0.0006(18)
N1 0.023(2) 0.030(2) 0.032(3) -0.002(2) 0.003(2) -0.006(2)
C1 0.021(3) 0.044(4) 0.032(3) -0.002(3) 0.002(3) -0.004(3)
C2 0.027(3) 0.036(4) 0.045(4) -0.005(3) 0.012(3) -0.009(3)
C3 0.028(3) 0.042(3) 0.030(3) 0.000(3) 0.013(3) -0.003(3)
C4 0.026(3) 0.034(3) 0.029(3) -0.003(2) 0.007(2) -0.002(3)
C5 0.024(3) 0.041(4) 0.031(3) -0.001(3) 0.007(2) 0.005(3)
C6 0.040(4) 0.065(5) 0.038(4) -0.010(3) 0.000(3) -0.011(3)
C7 0.048(4) 0.047(4) 0.056(5) 0.003(3) 0.012(4) -0.015(3)
C8 0.056(5) 0.055(4) 0.036(4) 0.009(3) 0.010(3) -0.012(3)
C9 0.037(4) 0.039(4) 0.041(4) -0.008(3) 0.013(3) 0.002(3)
C10 0.041(4) 0.050(4) 0.045(4) 0.007(3) 0.008(3) 0.009(3)
C11 0.042(4) 0.036(4) 0.042(4) -0.005(3) 0.014(3) -0.004(3)
C12 0.049(4) 0.035(3) 0.058(4) 0.002(3) 0.017(4) 0.002(3)
C13 0.059(5) 0.040(4) 0.054(4) -0.018(3) 0.026(4) -0.008(3)
C14 0.061(5) 0.033(4) 0.057(5) -0.007(3) 0.020(4) -0.011(3)
C15 0.039(4) 0.061(4) 0.030(4) -0.006(3) 0.002(3) -0.014(3)
C16 0.050(4) 0.065(5) 0.037(4) 0.008(3) 0.001(3) 0.013(4)
C17 0.053(5) 0.079(5) 0.028(4) -0.001(3) 0.003(3) -0.004(4)
C18 0.049(5) 0.076(5) 0.036(4) -0.009(4) 0.004(3) -0.012(4)
C19 0.028(3) 0.040(3) 0.027(3) -0.008(3) 0.011(2) -0.008(3)
C20 0.033(3) 0.053(4) 0.032(3) -0.005(3) 0.003(3) -0.011(3)
C21 0.047(4) 0.033(3) 0.042(4) -0.003(3) 0.013(3) -0.007(3)
C22 0.036(4) 0.049(4) 0.039(4) -0.006(3) 0.014(3) -0.009(3)
C23 0.050(4) 0.030(3) 0.029(3) 0.003(2) 0.001(3) -0.003(3)
C24 0.105(7) 0.044(5) 0.064(5) 0.016(4) -0.040(5) -0.027(4)
C25 0.144(10) 0.042(5) 0.058(5) 0.006(4) -0.051(6) -0.021(5)
C26 0.055(4) 0.043(4) 0.031(4) 0.003(3) -0.014(3) -0.003(3)
C27 0.020(3) 0.038(3) 0.021(3) -0.002(2) 0.004(2) -0.002(2)
C28 0.028(3) 0.028(3) 0.027(3) 0.001(3) 0.002(2) -0.002(3)
C29 0.027(3) 0.036(3) 0.024(3) 0.002(3) 0.002(2) 0.004(3)
C30 0.019(3) 0.051(4) 0.027(3) 0.004(3) -0.003(2) 0.003(3)
C31 0.023(3) 0.042(3) 0.026(3) -0.003(2) 0.005(2) -0.010(3)
C32 0.027(3) 0.036(3) 0.022(3) -0.004(2) 0.001(2) -0.001(3)
C33 0.024(3) 0.024(3) 0.025(3) 0.001(2) 0.001(2) 0.000(2)
C34 0.025(3) 0.028(3) 0.029(3) 0.001(2) 0.010(2) -0.001(2)
C35 0.032(3) 0.044(4) 0.027(3) -0.003(3) -0.001(3) -0.003(3)
C36 0.031(3) 0.045(4) 0.040(4) -0.010(3) -0.006(3) -0.014(3)
C37 0.023(3) 0.031(3) 0.039(4) -0.003(2) 0.002(3) -0.006(2)
C38 0.026(3) 0.031(3) 0.025(3) 0.002(2) 0.002(2) 0.005(2)
C39 0.022(3) 0.031(3) 0.033(3) -0.004(2) 0.002(3) -0.004(2)
C40 0.032(3) 0.035(3) 0.023(3) -0.005(3) 0.002(2) 0.000(3)
C41 0.034(4) 0.045(4) 0.029(3) 0.006(3) 0.002(3) -0.001(3)
C42 0.030(3) 0.057(4) 0.020(3) 0.004(3) -0.001(3) -0.010(3)
C43 0.032(4) 0.049(4) 0.027(3) -0.013(3) 0.004(3) -0.004(3)
C44 0.023(3) 0.032(3) 0.031(3) -0.004(2) 0.000(2) -0.003(2)
C45 0.024(3) 0.034(3) 0.023(3) -0.005(2) 0.006(2) -0.005(2)
C46 0.028(3) 0.031(3) 0.026(3) -0.003(2) 0.008(3) -0.005(2)
C47 0.037(4) 0.038(3) 0.033(3) 0.004(3) 0.004(3) -0.009(3)
C48 0.035(4) 0.041(4) 0.044(4) 0.008(3) 0.003(3) 0.001(3)
C49 0.025(3) 0.037(3) 0.048(4) 0.004(3) 0.010(3) 0.004(3)
C50 0.030(3) 0.032(3) 0.030(3) -0.002(2) 0.006(3) -0.008(3)
B1 0.023(3) 0.029(4) 0.029(4) -0.006(3) 0.005(3) -0.003(3)

loop_
_atom_type_symbol
_atom_type_description
_atom_type_scat_dispersion_real
_atom_type_scat_dispersion_imag
_atom_type_scat_source
C C 0.0033 0.0016 'International Tables Vol C Tables 4.2.6.8 and 6.1.1.4'
H H 0.0000 0.0000 'International Tables Vol C Tables 4.2.6.8 and 6.1.1.4'
B B 0.0013 0.0007 'International Tables Vol C Tables 4.2.6.8 and 6.1.1.4'
Br Br -0.2901 2.4595 'International Tables Vol C Tables 4.2.6.8 and 6.1.1.4'
F F 0.0171 0.0103 'International Tables Vol C Tables 4.2.6.8 and 6.1.1.4'
N N 0.0061 0.0033 'International Tables Vol C Tables 4.2.6.8 and 6.1.1.4'
O O 0.0106 0.0060 'International Tables Vol C Tables 4.2.6.8 and 6.1.1.4'
P P 0.1023 0.0942 'International Tables Vol C Tables 4.2.6.8 and 6.1.1.4'
Ti Ti 0.2776 0.4457 'International Tables Vol C Tables 4.2.6.8 and 6.1.1.4'

loop_
_geom_angle_atom_site_label_1
_geom_angle_atom_site_label_2
_geom_angle_atom_site_label_3
_geom_angle
N1 Ti1 O1 103.05(19)
N1 Ti1 C1 96.2(2)
O1 Ti1 C1 133.85(19)
N1 Ti1 C5 106.8(2)
O1 Ti1 C5 98.56(19)
C1 Ti1 C5 35.4(2)
N1 Ti1 C2 119.3(2)
O1 Ti1 C2 135.42(19)
C1 Ti1 C2 35.0(2)
C5 Ti1 C2 58.1(2)
N1 Ti1 Br1 104.42(16)
O1 Ti1 Br1 93.80(12)
C1 Ti1 Br1 121.49(16)
C5 Ti1 Br1 142.63(15)
C2 Ti1 Br1 88.81(16)
N1 Ti1 C4 141.1(2)
O1 Ti1 C4 81.98(18)
C1 Ti1 C4 58.0(2)
C5 Ti1 C4 35.1(2)
C2 Ti1 C4 56.8(2)
Br1 Ti1 C4 113.81(15)
N1 Ti1 C3 152.8(2)
O1 Ti1 C3 101.41(18)
C1 Ti1 C3 57.8(2)
C5 Ti1 C3 57.5(2)
C2 Ti1 C3 34.4(2)
Br1 Ti1 C3 85.58(15)
C4 Ti1 C3 33.4(2)
N1 P1 C19 107.3(2)
N1 P1 C11 108.4(3)
C19 P1 C11 110.7(3)
N1 P1 C15 109.4(3)
C19 P1 C15 109.7(3)
C11 P1 C15 111.2(3)
C23 O1 C26 109.3(4)
C23 O1 Ti1 125.1(3)
C26 O1 Ti1 125.6(3)
P1 N1 Ti1 165.7(3)
C5 C1 C2 107.6(5)
C5 C1 C6 126.5(6)
C2 C1 C6 125.2(6)
C5 C1 Ti1 72.5(3)
C2 C1 Ti1 74.3(3)
C6 C1 Ti1 126.1(4)
C1 C2 C3 108.6(5)
C1 C2 C7 125.7(6)
C3 C2 C7 125.4(6)
C1 C2 Ti1 70.6(3)
C3 C2 Ti1 75.7(3)
C7 C2 Ti1 124.0(4)
C4 C3 C2 107.6(5)
C4 C3 C8 125.7(6)
C2 C3 C8 126.5(6)
C4 C3 Ti1 72.3(3)
C2 C3 Ti1 70.0(3)
C8 C3 Ti1 127.1(4)
C3 C4 C5 108.4(5)
C3 C4 C9 125.7(6)
C5 C4 C9 125.6(5)
C3 C4 Ti1 74.3(3)
C5 C4 Ti1 69.0(3)
C9 C4 Ti1 127.7(4)
C1 C5 C4 107.7(5)
C1 C5 C10 125.8(5)
C4 C5 C10 126.0(5)
C1 C5 Ti1 72.1(3)
C4 C5 Ti1 75.9(3)
C10 C5 Ti1 124.0(4)
C12 C11 C14 107.2(6)
C12 C11 C13 108.1(6)
C14 C11 C13 109.3(5)
C12 C11 P1 110.4(4)
C14 C11 P1 108.6(4)
C13 C11 P1 113.1(5)
C16 C15 C18 106.7(6)
C16 C15 C17 109.5(6)
C18 C15 C17 108.1(5)
C16 C15 P1 108.4(4)
C18 C15 P1 110.4(5)
C17 C15 P1 113.5(5)
C21 C19 C20 107.3(5)
C21 C19 C22 108.4(5)
C20 C19 C22 107.6(5)
C21 C19 P1 110.4(4)
C20 C19 P1 109.0(4)
C22 C19 P1 113.9(4)
O1 C23 C24 105.4(5)
C25 C24 C23 106.8(6)
C24 C25 C26 104.9(6)
O1 C26 C25 105.4(5)
C28 C27 C32 112.4(5)
C28 C27 B1 128.2(5)
C32 C27 B1 119.2(5)
F1 C28 C27 121.5(5)
F1 C28 C29 113.9(5)
C27 C28 C29 124.6(5)
F2 C29 C30 119.2(5)
F2 C29 C28 121.1(5)
C30 C29 C28 119.7(6)
F3 C30 C29 120.6(5)
F3 C30 C31 120.6(5)
C29 C30 C31 118.8(5)
F4 C31 C32 121.2(5)
F4 C31 C30 120.0(5)
C32 C31 C30 118.8(5)
F5 C32 C31 116.0(5)
F5 C32 C27 118.3(5)
C31 C32 C27 125.7(5)
C38 C33 C34 113.1(5)
C38 C33 B1 127.8(5)
C34 C33 B1 118.8(5)
F6 C34 C33 119.7(5)
F6 C34 C35 115.1(5)
C33 C34 C35 125.2(5)
F7 C35 C36 120.9(5)
F7 C35 C34 120.9(5)
C36 C35 C34 118.2(5)
F8 C36 C37 120.7(5)
F8 C36 C35 119.8(6)
C37 C36 C35 119.5(5)
F9 C37 C36 120.0(5)
F9 C37 C38 120.4(5)
C36 C37 C38 119.6(5)
F10 C38 C33 121.5(5)
F10 C38 C37 114.1(5)
C33 C38 C37 124.4(5)
C40 C39 C44 112.8(5)
C40 C39 B1 120.0(5)
C44 C39 B1 127.1(5)
F11 C40 C41 115.8(5)
F11 C40 C39 119.0(5)
C41 C40 C39 125.2(5)
F12 C41 C40 121.3(6)
F12 C41 C42 119.7(5)
C40 C41 C42 119.0(6)
F13 C42 C43 120.9(6)
F13 C42 C41 120.0(6)
C43 C42 C41 119.1(5)
F14 C43 C42 119.7(5)
F14 C43 C44 120.3(6)
C42 C43 C44 119.9(5)
F15 C44 C43 115.0(5)
F15 C44 C39 121.2(5)
C43 C44 C39 123.8(6)
C46 C45 C50 112.6(5)
C46 C45 B1 127.2(5)
C50 C45 B1 119.1(5)
F16 C46 C47 115.0(5)
F16 C46 C45 120.9(5)
C47 C46 C45 124.1(5)
F17 C47 C46 120.1(6)
F17 C47 C48 119.8(6)
C46 C47 C48 120.0(6)
F18 C48 C47 120.5(6)
F18 C48 C49 120.4(6)
C47 C48 C49 119.0(6)
F19 C49 C50 121.8(5)
F19 C49 C48 119.6(5)
C50 C49 C48 118.6(6)
F20 C50 C49 115.4(5)
F20 C50 C45 119.1(5)
C49 C50 C45 125.5(5)
C39 B1 C27 103.4(5)
C39 B1 C45 114.5(5)
C27 B1 C45 113.1(5)
C39 B1 C33 113.1(5)
C27 B1 C33 112.9(4)
C45 B1 C33 100.3(4)

loop_
_geom_bond_atom_site_label_1
_geom_bond_atom_site_label_2
_geom_bond_distance
Br1 Ti1 2.4365(12)
Ti1 N1 1.780(5)
Ti1 O1 2.084(4)
Ti1 C1 2.347(6)
Ti1 C5 2.352(6)
Ti1 C2 2.395(6)
Ti1 C4 2.444(6)
Ti1 C3 2.470(6)
P1 N1 1.629(5)
P1 C19 1.874(6)
P1 C11 1.891(7)
P1 C15 1.893(7)
F1 C28 1.366(7)
F2 C29 1.345(7)
F3 C30 1.344(7)
F4 C31 1.346(6)
F5 C32 1.358(6)
F6 C34 1.361(6)
F7 C35 1.337(7)
F8 C36 1.346(7)
F9 C37 1.342(7)
F10 C38 1.360(6)
F11 C40 1.349(7)
F12 C41 1.352(7)
F13 C42 1.353(7)
F14 C43 1.360(7)
F15 C44 1.358(7)
F16 C46 1.350(7)
F17 C47 1.342(7)
F18 C48 1.347(7)
F19 C49 1.338(7)
F20 C50 1.363(6)
O1 C23 1.460(7)
O1 C26 1.473(7)
C1 C5 1.427(9)
C1 C2 1.428(9)
C1 C6 1.488(8)
C2 C3 1.440(9)
C2 C7 1.509(9)
C3 C4 1.411(8)
C3 C8 1.509(9)
C4 C5 1.451(8)
C4 C9 1.507(8)
C5 C10 1.498(9)
C11 C12 1.534(10)
C11 C14 1.540(9)
C11 C13 1.541(9)
C15 C16 1.528(10)
C15 C18 1.547(9)
C15 C17 1.547(9)
C19 C21 1.535(9)
C19 C20 1.541(8)
C19 C22 1.543(8)
C23 C24 1.493(10)
C24 C25 1.451(11)
C25 C26 1.525(10)
C27 C28 1.380(8)
C27 C32 1.391(8)
C27 B1 1.643(8)
C28 C29 1.384(7)
C29 C30 1.367(9)
C30 C31 1.382(8)
C31 C32 1.369(8)
C33 C38 1.381(8)
C33 C34 1.387(7)
C33 B1 1.667(8)
C34 C35 1.389(8)
C35 C36 1.383(9)
C36 C37 1.368(9)
C37 C38 1.388(8)
C39 C40 1.389(9)
C39 C44 1.392(8)
C39 B1 1.631(9)
C40 C41 1.370(8)
C41 C42 1.372(9)
C42 C43 1.367(9)
C43 C44 1.381(8)
C45 C46 1.393(8)
C45 C50 1.392(8)
C45 B1 1.655(9)
C46 C47 1.379(9)
C47 C48 1.374(9)
C48 C49 1.379(9)
C49 C50 1.376(8)

loop_
_geom_torsion_atom_site_label_1
_geom_torsion_atom_site_label_2
_geom_torsion_atom_site_label_3
_geom_torsion_atom_site_label_4
_geom_torsion
N1 Ti1 O1 C23 -55.1(5)
C1 Ti1 O1 C23 56.9(5)
C5 Ti1 O1 C23 54.5(5)
C2 Ti1 O1 C23 106.9(5)
Br1 Ti1 O1 C23 -160.9(4)
C4 Ti1 O1 C23 85.6(4)
C3 Ti1 O1 C23 112.8(4)
N1 Ti1 O1 C26 129.7(5)
C1 Ti1 O1 C26 -118.2(5)
C5 Ti1 O1 C26 -120.7(5)
C2 Ti1 O1 C26 -68.2(5)
Br1 Ti1 O1 C26 23.9(5)
C4 Ti1 O1 C26 -89.6(5)
C3 Ti1 O1 C26 -62.3(5)
C19 P1 N1 Ti1 71.8(13)
C11 P1 N1 Ti1 -47.9(13)
C15 P1 N1 Ti1 -169.3(12)
O1 Ti1 N1 P1 -85.1(13)
C1 Ti1 N1 P1 137.1(13)
C5 Ti1 N1 P1 171.6(12)
C2 Ti1 N1 P1 109.2(12)
Br1 Ti1 N1 P1 12.3(13)
C4 Ti1 N1 P1 -178.5(11)
C3 Ti1 N1 P1 121.3(12)
N1 Ti1 C1 C5 110.5(4)
O1 Ti1 C1 C5 -4.2(4)
C2 Ti1 C1 C5 -114.7(5)
Br1 Ti1 C1 C5 -138.3(3)
C4 Ti1 C1 C5 -38.2(3)
C3 Ti1 C1 C5 -77.9(4)
N1 Ti1 C1 C2 -134.7(4)
O1 Ti1 C1 C2 110.5(4)
C5 Ti1 C1 C2 114.7(5)
Br1 Ti1 C1 C2 -23.6(4)
C4 Ti1 C1 C2 76.5(4)
C3 Ti1 C1 C2 36.8(3)
N1 Ti1 C1 C6 -12.3(6)
O1 Ti1 C1 C6 -127.0(5)
C5 Ti1 C1 C6 -122.8(7)
C2 Ti1 C1 C6 122.5(7)
Br1 Ti1 C1 C6 98.8(6)
C4 Ti1 C1 C6 -161.1(7)
C3 Ti1 C1 C6 159.3(7)
C5 C1 C2 C3 -1.3(6)
C6 C1 C2 C3 169.9(6)
Ti1 C1 C2 C3 -66.7(4)
C5 C1 C2 C7 -176.1(6)
C6 C1 C2 C7 -4.9(10)
Ti1 C1 C2 C7 118.6(6)
C5 C1 C2 Ti1 65.4(4)
C6 C1 C2 Ti1 -123.4(6)
N1 Ti1 C2 C1 54.1(4)
O1 Ti1 C2 C1 -105.8(4)
C5 Ti1 C2 C1 -38.3(3)
Br1 Ti1 C2 C1 160.0(3)
C4 Ti1 C2 C1 -80.2(4)
C3 Ti1 C2 C1 -116.1(5)
N1 Ti1 C2 C3 170.2(3)
O1 Ti1 C2 C3 10.3(5)
C1 Ti1 C2 C3 116.1(5)
C5 Ti1 C2 C3 77.8(4)
Br1 Ti1 C2 C3 -83.9(3)
C4 Ti1 C2 C3 35.8(4)
N1 Ti1 C2 C7 -66.5(6)
O1 Ti1 C2 C7 133.6(5)
C1 Ti1 C2 C7 -120.6(7)
C5 Ti1 C2 C7 -158.9(7)
Br1 Ti1 C2 C7 39.4(6)
C4 Ti1 C2 C7 159.2(7)
C3 Ti1 C2 C7 123.3(7)
C1 C2 C3 C4 0.5(7)
C7 C2 C3 C4 175.3(6)
Ti1 C2 C3 C4 -62.9(4)
C1 C2 C3 C8 -174.7(6)
C7 C2 C3 C8 0.1(10)
Ti1 C2 C3 C8 121.9(6)
C1 C2 C3 Ti1 63.4(4)
C7 C2 C3 Ti1 -121.8(6)
N1 Ti1 C3 C4 98.1(5)
O1 Ti1 C3 C4 -55.6(4)
C1 Ti1 C3 C4 79.5(4)
C5 Ti1 C3 C4 37.4(4)
C2 Ti1 C3 C4 117.1(5)
Br1 Ti1 C3 C4 -148.6(3)
N1 Ti1 C3 C2 -19.0(7)
O1 Ti1 C3 C2 -172.6(4)
C1 Ti1 C3 C2 -37.6(4)
C5 Ti1 C3 C2 -79.7(4)
Br1 Ti1 C3 C2 94.4(3)
C4 Ti1 C3 C2 -117.1(5)
N1 Ti1 C3 C8 -140.2(6)
O1 Ti1 C3 C8 66.2(6)
C1 Ti1 C3 C8 -158.7(6)
C5 Ti1 C3 C8 159.1(6)
C2 Ti1 C3 C8 -121.2(7)
Br1 Ti1 C3 C8 -26.8(5)
C4 Ti1 C3 C8 121.8(7)
C2 C3 C4 C5 0.5(7)
C8 C3 C4 C5 175.7(6)
Ti1 C3 C4 C5 -60.9(4)
C2 C3 C4 C9 -173.1(5)
C8 C3 C4 C9 2.1(10)
Ti1 C3 C4 C9 125.5(6)
C2 C3 C4 Ti1 61.4(4)
C8 C3 C4 Ti1 -123.4(6)
N1 Ti1 C4 C3 -133.9(4)
O1 Ti1 C4 C3 125.2(4)
C1 Ti1 C4 C3 -78.8(4)
C5 Ti1 C4 C3 -117.3(5)
C2 Ti1 C4 C3 -37.0(4)
Br1 Ti1 C4 C3 34.6(4)
N1 Ti1 C4 C5 -16.6(5)
O1 Ti1 C4 C5 -117.5(3)
C1 Ti1 C4 C5 38.5(3)
C2 Ti1 C4 C5 80.3(4)
Br1 Ti1 C4 C5 151.9(3)
C3 Ti1 C4 C5 117.3(5)
N1 Ti1 C4 C9 102.8(6)
O1 Ti1 C4 C9 1.9(5)
C1 Ti1 C4 C9 157.9(6)
C5 Ti1 C4 C9 119.4(7)
C2 Ti1 C4 C9 -160.3(6)
Br1 Ti1 C4 C9 -88.7(5)
C3 Ti1 C4 C9 -123.3(7)
C2 C1 C5 C4 1.6(6)
C6 C1 C5 C4 -169.4(6)
Ti1 C1 C5 C4 68.2(4)
C2 C1 C5 C10 173.9(6)
C6 C1 C5 C10 2.9(10)
Ti1 C1 C5 C10 -119.5(6)
C2 C1 C5 Ti1 -66.6(4)
C6 C1 C5 Ti1 122.4(6)
C3 C4 C5 C1 -1.3(7)
C9 C4 C5 C1 172.3(6)
Ti1 C4 C5 C1 -65.6(4)
C3 C4 C5 C10 -173.6(6)
C9 C4 C5 C10 0.0(10)
Ti1 C4 C5 C10 122.0(6)
C3 C4 C5 Ti1 64.4(4)
C9 C4 C5 Ti1 -122.0(6)
N1 Ti1 C5 C1 -76.6(4)
O1 Ti1 C5 C1 176.9(3)
C2 Ti1 C5 C1 37.9(3)
Br1 Ti1 C5 C1 69.0(4)
C4 Ti1 C5 C1 114.2(5)
C3 Ti1 C5 C1 78.8(4)
N1 Ti1 C5 C4 169.2(3)
O1 Ti1 C5 C4 62.7(3)
C1 Ti1 C5 C4 -114.2(5)
C2 Ti1 C5 C4 -76.3(4)
Br1 Ti1 C5 C4 -45.2(4)
C3 Ti1 C5 C4 -35.4(3)
N1 Ti1 C5 C10 45.1(5)
O1 Ti1 C5 C10 -61.4(5)
C1 Ti1 C5 C10 121.6(6)
C2 Ti1 C5 C10 159.5(6)
Br1 Ti1 C5 C10 -169.4(4)
C4 Ti1 C5 C10 -124.1(7)
C3 Ti1 C5 C10 -159.6(6)
N1 P1 C11 C12 73.5(5)
C19 P1 C11 C12 -44.0(5)
C15 P1 C11 C12 -166.2(4)
N1 P1 C11 C14 -43.8(5)
C19 P1 C11 C14 -161.2(4)
C15 P1 C11 C14 76.5(5)
N1 P1 C11 C13 -165.2(5)
C19 P1 C11 C13 77.3(5)
C15 P1 C11 C13 -44.9(5)
N1 P1 C15 C16 -37.8(5)
C19 P1 C15 C16 79.6(5)
C11 P1 C15 C16 -157.6(5)
N1 P1 C15 C18 78.8(5)
C19 P1 C15 C18 -163.8(4)
C11 P1 C15 C18 -41.0(5)
N1 P1 C15 C17 -159.7(5)
C19 P1 C15 C17 -42.2(6)
C11 P1 C15 C17 80.6(6)
N1 P1 C19 C21 75.0(5)
C11 P1 C19 C21 -166.8(4)
C15 P1 C19 C21 -43.7(5)
N1 P1 C19 C20 -42.6(5)
C11 P1 C19 C20 75.5(5)
C15 P1 C19 C20 -161.3(4)
N1 P1 C19 C22 -162.7(4)
C11 P1 C19 C22 -44.5(5)
C15 P1 C19 C22 78.6(5)
C26 O1 C23 C24 -11.8(7)
Ti1 O1 C23 C24 172.4(5)
O1 C23 C24 C25 25.9(10)
C23 C24 C25 C26 -29.3(11)
C23 O1 C26 C25 -5.8(8)
Ti1 O1 C26 C25 170.0(6)
C24 C25 C26 O1 21.7(10)
C32 C27 C28 F1 -177.5(5)
B1 C27 C28 F1 -3.7(9)
C32 C27 C28 C29 2.6(8)
B1 C27 C28 C29 176.4(5)
F1 C28 C29 F2 -1.5(7)
C27 C28 C29 F2 178.4(5)
F1 C28 C29 C30 178.5(5)
C27 C28 C29 C30 -1.6(8)
F2 C29 C30 F3 -1.6(8)
C28 C29 C30 F3 178.4(5)
F2 C29 C30 C31 -179.7(5)
C28 C29 C30 C31 0.2(8)
F3 C30 C31 F4 2.1(8)
C29 C30 C31 F4 -179.8(5)
F3 C30 C31 C32 -178.4(5)
C29 C30 C31 C32 -0.2(8)
F4 C31 C32 F5 -0.8(8)
C30 C31 C32 F5 179.6(5)
F4 C31 C32 C27 -178.8(5)
C30 C31 C32 C27 1.6(9)
C28 C27 C32 F5 179.4(5)
B1 C27 C32 F5 4.9(8)
C28 C27 C32 C31 -2.7(8)
B1 C27 C32 C31 -177.1(6)
C38 C33 C34 F6 -178.8(5)
B1 C33 C34 F6 -5.2(7)
C38 C33 C34 C35 0.6(9)
B1 C33 C34 C35 174.2(6)
F6 C34 C35 F7 0.4(9)
C33 C34 C35 F7 -178.9(5)
F6 C34 C35 C36 180.0(5)
C33 C34 C35 C36 0.6(10)
F7 C35 C36 F8 0.3(10)
C34 C35 C36 F8 -179.3(6)
F7 C35 C36 C37 178.2(6)
C34 C35 C36 C37 -1.3(10)
F8 C36 C37 F9 -1.3(9)
C35 C36 C37 F9 -179.2(6)
F8 C36 C37 C38 178.8(6)
C35 C36 C37 C38 0.9(9)
C34 C33 C38 F10 178.3(5)
B1 C33 C38 F10 5.4(9)
C34 C33 C38 C37 -1.1(8)
B1 C33 C38 C37 -174.0(5)
F9 C37 C38 F10 1.1(8)
C36 C37 C38 F10 -179.0(5)
F9 C37 C38 C33 -179.5(5)
C36 C37 C38 C33 0.4(9)
C44 C39 C40 F11 176.5(5)
B1 C39 C40 F11 0.1(8)
C44 C39 C40 C41 -4.6(9)
B1 C39 C40 C41 179.0(6)
F11 C40 C41 F12 1.2(9)
C39 C40 C41 F12 -177.7(5)
F11 C40 C41 C42 -178.5(5)
C39 C40 C41 C42 2.6(10)
F12 C41 C42 F13 0.1(9)
C40 C41 C42 F13 179.8(5)
F12 C41 C42 C43 -177.8(6)
C40 C41 C42 C43 1.9(9)
F13 C42 C43 F14 -1.6(9)
C41 C42 C43 F14 176.3(5)
F13 C42 C43 C44 178.3(5)
C41 C42 C43 C44 -3.8(9)
F14 C43 C44 F15 0.1(8)
C42 C43 C44 F15 -179.8(5)
F14 C43 C44 C39 -178.7(5)
C42 C43 C44 C39 1.4(9)
C40 C39 C44 F15 -176.1(5)
B1 C39 C44 F15 0.0(9)
C40 C39 C44 C43 2.6(8)
B1 C39 C44 C43 178.7(6)
C50 C45 C46 F16 179.6(5)
B1 C45 C46 F16 11.8(9)
C50 C45 C46 C47 0.4(8)
B1 C45 C46 C47 -167.5(6)
F16 C46 C47 F17 0.9(8)
C45 C46 C47 F17 -179.8(5)
F16 C46 C47 C48 -179.6(6)
C45 C46 C47 C48 -0.3(9)
F17 C47 C48 F18 -0.5(9)
C46 C47 C48 F18 -180.0(6)
F17 C47 C48 C49 178.8(6)
C46 C47 C48 C49 -0.6(10)
F18 C48 C49 F19 -0.5(10)
C47 C48 C49 F19 -179.8(6)
F18 C48 C49 C50 -179.2(6)
C47 C48 C49 C50 1.4(10)
F19 C49 C50 F20 -0.3(9)
C48 C49 C50 F20 178.4(6)
F19 C49 C50 C45 179.8(6)
C48 C49 C50 C45 -1.4(10)
C46 C45 C50 F20 -179.3(5)
B1 C45 C50 F20 -10.4(8)
C46 C45 C50 C49 0.5(9)
B1 C45 C50 C49 169.5(6)
C40 C39 B1 C27 69.1(6)
C44 C39 B1 C27 -106.7(6)
C40 C39 B1 C45 -167.3(5)
C44 C39 B1 C45 16.8(8)
C40 C39 B1 C33 -53.3(7)
C44 C39 B1 C33 130.9(6)
C28 C27 B1 C39 -106.5(6)
C32 C27 B1 C39 66.9(6)
C28 C27 B1 C45 129.0(6)
C32 C27 B1 C45 -57.5(7)
C28 C27 B1 C33 16.0(8)
C32 C27 B1 C33 -170.5(5)
C46 C45 B1 C39 -137.4(6)
C50 C45 B1 C39 55.4(7)
C46 C45 B1 C27 -19.3(8)
C50 C45 B1 C27 173.5(5)
C46 C45 B1 C33 101.2(6)
C50 C45 B1 C33 -66.0(6)
C38 C33 B1 C39 -14.3(8)
C34 C33 B1 C39 173.1(5)
C38 C33 B1 C27 -131.3(6)
C34 C33 B1 C27 56.2(7)
C38 C33 B1 C45 108.1(6)
C34 C33 B1 C45 -64.5(6)
